data_1553861
loop_
_publ_author_name
'Al-Azemi, Talal F.'
'Mohamod, Abdirahman A.'
'Vinodh, Mickey'
'Alipour, Fatemeh H.'

_publ_section_title
;
 A new approach for the synthesis of mono- and A1/A2-dihydroxy-substituted
 pillar[5]arenes and their complexation with alkyl alcohols in solution
 and in the solid state
;
_journal_issue 1
_journal_name_full 'Organic Chemistry Frontiers'
_journal_page_first 10
_journal_paper_doi 10.1039/C7QO00641A
_journal_volume 5
_journal_year 2018
_chemical_formula_sum 'C110 H140 O10'
_chemical_formula_weight 1622.22
_space_group_IT_number 15
_space_group_name_Hall '-C 2yc'
_space_group_name_H-M_alt 'C 1 2/c 1'
_symmetry_cell_setting monoclinic
_symmetry_Int_Tables_number 15
_symmetry_space_group_name_Hall '-C 2yc'
_symmetry_space_group_name_H-M 'C 1 2/c 1'
_atom_sites_solution_hydrogens geom
_atom_sites_solution_primary direct
_atom_sites_solution_secondary difmap
_audit_creation_method SHELXL-97
_audit_update_record
;
2017-06-17 deposited with the CCDC.
2017-10-11 downloaded from the CCDC.
;
_cell_angle_alpha 90.00
_cell_angle_beta 104.773(7)
_cell_angle_gamma 90.00
_cell_formula_units_Z 8
_cell_length_a 43.045(10)
_cell_length_b 21.347(5)
_cell_length_c 23.043(5)
_cell_measurement_reflns_used 3102
_cell_measurement_temperature 150(2)
_cell_measurement_theta_max 24.93
_cell_measurement_theta_min 3.00
_cell_volume 20474(8)
_computing_structure_refinement 'SHELXL-97 (Sheldrick, 2008)'
_computing_structure_solution 'SHELXS-97 (Sheldrick, 2008)'
_diffrn_ambient_temperature 150
_diffrn_detector_area_resol_mean 10.000
_diffrn_measured_fraction_theta_full 0.992
_diffrn_measured_fraction_theta_max 0.992
_diffrn_measurement_device_type 'Rigaku R-AXIS RAPID'
_diffrn_measurement_method \w
_diffrn_radiation_type 'Mo K\a'
_diffrn_radiation_wavelength 0.71075
_diffrn_reflns_av_R_equivalents 0.0638
_diffrn_reflns_av_sigmaI/netI 0.0804
_diffrn_reflns_limit_h_max 51
_diffrn_reflns_limit_h_min -51
_diffrn_reflns_limit_k_max 25
_diffrn_reflns_limit_k_min -25
_diffrn_reflns_limit_l_max 27
_diffrn_reflns_limit_l_min -27
_diffrn_reflns_number 71278
_diffrn_reflns_theta_full 25.03
_diffrn_reflns_theta_max 25.03
_diffrn_reflns_theta_min 3.00
_exptl_absorpt_coefficient_mu 0.066
_exptl_absorpt_correction_T_max 0.9980
_exptl_absorpt_correction_T_min 0.9857
_exptl_absorpt_correction_type multi-scan
_exptl_absorpt_process_details 'ABSCOR (Rigaku, 1995)'
_exptl_crystal_colour Colorless
_exptl_crystal_density_diffrn 1.053
_exptl_crystal_density_method 'not measured'
_exptl_crystal_description Platelet
_exptl_crystal_F_000 7040
_exptl_crystal_size_max 0.22
_exptl_crystal_size_mid 0.20
_exptl_crystal_size_min 0.03
_platon_squeeze_details
;
;
_refine_diff_density_max 0.754
_refine_diff_density_min -0.549
_refine_diff_density_rms 0.097
_refine_ls_extinction_coef 0.00052(15)
_refine_ls_extinction_expression Fc^*^=kFc[1+0.001xFc^2^\l^3^/sin(2\q)]^-1/4^
_refine_ls_extinction_method SHELXL
_refine_ls_goodness_of_fit_ref 1.094
_refine_ls_hydrogen_treatment mixed
_refine_ls_matrix_type full
_refine_ls_number_parameters 1070
_refine_ls_number_reflns 17960
_refine_ls_number_restraints 435
_refine_ls_restrained_S_all 1.155
_refine_ls_R_factor_all 0.2489
_refine_ls_R_factor_gt 0.1480
_refine_ls_shift/su_max 0.007
_refine_ls_shift/su_mean 0.001
_refine_ls_structure_factor_coef Fsqd
_refine_ls_weighting_details 'calc w=1/[\s^2^(Fo^2^)+(0.2000P)^2^+0.0000P] where P=(Fo^2^+2Fc^2^)/3'
_refine_ls_weighting_scheme calc
_refine_ls_wR_factor_gt 0.3802
_refine_ls_wR_factor_ref 0.4289
_reflns_number_gt 5695
_reflns_number_total 17960
_reflns_threshold_expression >2sigma(I)
_cod_data_source_file c7qo00641a2.cif
_cod_data_source_block shelxl-sr
_cod_database_code 1553861

loop_
_symmetry_equiv_pos_as_xyz
'x, y, z'
'-x, y, -z+1/2'
'x+1/2, y+1/2, z'
'-x+1/2, y+1/2, -z+1/2'
'-x, -y, -z'
'x, -y, z-1/2'
'-x+1/2, -y+1/2, -z'
'x+1/2, -y+1/2, z-1/2'

loop_
_atom_site_label
_atom_site_type_symbol
_atom_site_fract_x
_atom_site_fract_y
_atom_site_fract_z
_atom_site_U_iso_or_equiv
_atom_site_adp_type
_atom_site_occupancy
_atom_site_symmetry_multiplicity
_atom_site_calc_flag
_atom_site_refinement_flags
O1 O 0.25127(11) 0.30381(17) 0.17311(16) 0.0914(11) Uani 1 1 d .
O2 O 0.35264(12) 0.2398(2) 0.36555(18) 0.1071(13) Uani 1 1 d .
O3 O 0.24507(12) 0.53182(17) 0.16519(15) 0.0945(12) Uani 1 1 d .
O4 O 0.36445(13) 0.4196(2) 0.22149(19) 0.1145(14) Uani 1 1 d .
O5 O 0.22031(12) 0.62824(19) 0.35279(17) 0.1034(13) Uani 1 1 d .
O6 O 0.34557(12) 0.6233(2) 0.32898(17) 0.1061(13) Uani 1 1 d .
O7 O 0.21484(14) 0.4465(2) 0.4905(2) 0.1117(14) Uani 1 1 d .
O8 O 0.32582(11) 0.58822(18) 0.53105(15) 0.0901(11) Uani 1 1 d .
O9 O 0.22965(13) 0.25536(18) 0.37296(17) 0.1049(13) Uani 1 1 d .
O10 O 0.33221(13) 0.3413(2) 0.55581(18) 0.1129(14) Uani 1 1 d .
C1 C 0.29648(18) 0.2415(3) 0.3198(2) 0.0869(17) Uani 1 1 d .
C2 C 0.27138(15) 0.2577(2) 0.2733(2) 0.0845(16) Uani 1 1 d .
H2 H 0.2501 0.2483 0.2753 0.101 Uiso 1 1 calc R
C3 C 0.27627(17) 0.2882(2) 0.2221(2) 0.0879(17) Uani 1 1 d .
C4 C 0.30707(16) 0.3054(3) 0.2185(2) 0.0826(15) Uani 1 1 d .
C5 C 0.33208(16) 0.2885(3) 0.2664(3) 0.0973(18) Uani 1 1 d .
H5 H 0.3534 0.2989 0.2652 0.117 Uiso 1 1 calc R
C6 C 0.32753(19) 0.2566(3) 0.3170(2) 0.0937(18) Uani 1 1 d .
C7 C 0.31261(15) 0.3439(3) 0.1671(2) 0.0918(17) Uani 1 1 d .
H7A H 0.3347 0.3371 0.1631 0.110 Uiso 1 1 calc R
H7B H 0.2974 0.3310 0.1291 0.110 Uiso 1 1 calc R
C8 C 0.30779(18) 0.4117(3) 0.1790(2) 0.0900(17) Uani 1 1 d .
C9 C 0.27823(17) 0.4413(3) 0.1635(2) 0.0876(17) Uani 1 1 d .
H9 H 0.2600 0.4184 0.1417 0.105 Uiso 1 1 calc R
C10 C 0.27423(18) 0.5030(3) 0.1787(2) 0.0863(17) Uani 1 1 d .
C11 C 0.30032(19) 0.5403(3) 0.2074(2) 0.0871(16) Uani 1 1 d .
C12 C 0.32977(19) 0.5135(3) 0.2216(2) 0.0968(18) Uani 1 1 d .
H12 H 0.3479 0.5380 0.2410 0.116 Uiso 1 1 calc R
C13 C 0.3343(2) 0.4489(4) 0.2078(3) 0.107(2) Uani 1 1 d .
C14 C 0.29665(16) 0.6074(3) 0.2237(2) 0.1008(19) Uani 1 1 d .
H14A H 0.2793 0.6265 0.1920 0.121 Uiso 1 1 calc R
H14B H 0.3168 0.6299 0.2240 0.121 Uiso 1 1 calc R
C15 C 0.28894(18) 0.6177(2) 0.2846(2) 0.0890(17) Uani 1 1 d .
C16 C 0.25813(17) 0.6185(2) 0.2903(2) 0.0881(17) Uani 1 1 d .
H16 H 0.2409 0.6128 0.2555 0.106 Uiso 1 1 calc R
C17 C 0.25135(16) 0.6272(2) 0.3444(3) 0.0850(16) Uani 1 1 d .
C18 C 0.27592(16) 0.6367(2) 0.3974(2) 0.0859(16) Uani 1 1 d .
C19 C 0.30714(16) 0.6355(2) 0.3910(2) 0.0849(16) Uani 1 1 d .
H19 H 0.3243 0.6420 0.4256 0.102 Uiso 1 1 calc R
C20 C 0.31427(18) 0.6254(2) 0.3375(2) 0.0897(17) Uani 1 1 d .
C21 C 0.27022(15) 0.6426(3) 0.4591(2) 0.0890(16) Uani 1 1 d .
H21A H 0.2875 0.6684 0.4848 0.107 Uiso 1 1 calc R
H21B H 0.2495 0.6640 0.4561 0.107 Uiso 1 1 calc R
C22 C 0.26967(16) 0.5794(3) 0.4873(2) 0.0803(15) Uani 1 1 d .
C23 C 0.24212(16) 0.5438(3) 0.4782(2) 0.0894(16) Uani 1 1 d .
H23 H 0.2226 0.5620 0.4558 0.107 Uiso 1 1 calc R
C24 C 0.24095(18) 0.4835(3) 0.4992(3) 0.0907(17) Uani 1 1 d .
C25 C 0.26933(18) 0.4555(3) 0.5312(2) 0.0848(16) Uani 1 1 d .
C26 C 0.29799(17) 0.4902(3) 0.5423(2) 0.0902(18) Uani 1 1 d .
H26 H 0.3175 0.4719 0.5646 0.108 Uiso 1 1 calc R
C27 C 0.29795(17) 0.5522(3) 0.5203(2) 0.0812(15) Uani 1 1 d .
C28 C 0.27084(17) 0.3890(3) 0.5546(2) 0.105(2) Uani 1 1 d .
H28A H 0.2503 0.3787 0.5641 0.126 Uiso 1 1 calc R
H28B H 0.2881 0.3859 0.5922 0.126 Uiso 1 1 calc R
C29 C 0.2773(2) 0.3402(3) 0.5082(2) 0.0938(19) Uani 1 1 d .
C30 C 0.25059(16) 0.3211(2) 0.4627(2) 0.0880(16) Uani 1 1 d .
H30 H 0.2298 0.3371 0.4612 0.106 Uiso 1 1 calc R
C31 C 0.25498(17) 0.2781(3) 0.4194(2) 0.0863(16) Uani 1 1 d .
C32 C 0.28517(18) 0.2545(3) 0.4223(2) 0.0882(17) Uani 1 1 d .
C33 C 0.31137(15) 0.2751(3) 0.4674(2) 0.0901(16) Uani 1 1 d .
H33 H 0.3323 0.2597 0.4689 0.108 Uiso 1 1 calc R
C34 C 0.30729(17) 0.3177(3) 0.5100(2) 0.0875(16) Uani 1 1 d .
C35 C 0.29099(16) 0.2080(3) 0.3752(2) 0.0964(18) Uani 1 1 d .
H35A H 0.3100 0.1819 0.3935 0.116 Uiso 1 1 calc R
H35B H 0.2722 0.1798 0.3628 0.116 Uiso 1 1 calc R
C36 C 0.22016(16) 0.2907(3) 0.1759(2) 0.0917(17) Uani 1 1 d .
H36A H 0.2153 0.3141 0.2096 0.110 Uiso 1 1 calc R
H36B H 0.2182 0.2454 0.1833 0.110 Uiso 1 1 calc R
C37 C 0.19622(18) 0.3088(3) 0.1178(3) 0.0917(17) Uani 1 1 d .
C38 C 0.1651(2) 0.3146(4) 0.1160(3) 0.129(2) Uani 1 1 d .
H38 H 0.1580 0.3076 0.1513 0.155 Uiso 1 1 calc R
C39 C 0.1424(2) 0.3312(4) 0.0612(4) 0.148(3) Uani 1 1 d .
H39 H 0.1203 0.3362 0.0605 0.178 Uiso 1 1 calc R
C40 C 0.1519(3) 0.3398(3) 0.0114(4) 0.133(3) Uani 1 1 d .
H40 H 0.1367 0.3512 -0.0247 0.159 Uiso 1 1 calc R
C41 C 0.1835(2) 0.3323(3) 0.0117(3) 0.120(2) Uani 1 1 d .
H41 H 0.1902 0.3380 -0.0241 0.144 Uiso 1 1 calc R
C42 C 0.20523(17) 0.3165(3) 0.0641(3) 0.108(2) Uani 1 1 d .
H42 H 0.2271 0.3106 0.0640 0.129 Uiso 1 1 calc R
C43 C 0.3835(2) 0.2475(5) 0.3610(4) 0.155(3) Uani 1 1 d U
H43A H 0.3882 0.2924 0.3565 0.186 Uiso 1 1 calc R
H43B H 0.3869 0.2244 0.3258 0.186 Uiso 1 1 calc R
C44 C 0.40581(19) 0.2206(5) 0.4204(4) 0.190(3) Uani 1 1 d DU
H44A H 0.4021 0.2448 0.4547 0.228 Uiso 1 1 calc R
H44B H 0.3996 0.1767 0.4251 0.228 Uiso 1 1 calc R
C45 C 0.4413(2) 0.2224(6) 0.4231(5) 0.233(4) Uani 1 1 d DU
H45A H 0.4479 0.2646 0.4128 0.280 Uiso 1 1 calc R
H45B H 0.4468 0.1913 0.3954 0.280 Uiso 1 1 calc R
C46 C 0.4578(2) 0.2056(8) 0.4903(5) 0.279(5) Uani 1 1 d DU
H46A H 0.4523 0.2365 0.5182 0.335 Uiso 1 1 calc R
H46B H 0.4517 0.1631 0.5006 0.335 Uiso 1 1 calc R
C47 C 0.4941(2) 0.2090(9) 0.4908(6) 0.318(6) Uani 1 1 d DU
H47A H 0.5002 0.1733 0.4687 0.382 Uiso 1 1 calc R
H47B H 0.4990 0.2486 0.4725 0.382 Uiso 1 1 calc R
C48 C 0.5116(3) 0.2062(9) 0.5578(6) 0.360(6) Uani 1 1 d DU
H48A H 0.5031 0.1721 0.5784 0.432 Uiso 1 1 calc R
H48B H 0.5100 0.2464 0.5781 0.432 Uiso 1 1 calc R
C49 C 0.5467(3) 0.1927(9) 0.5555(8) 0.383(7) Uani 1 1 d DU
H49A H 0.5484 0.1877 0.5136 0.460 Uiso 1 1 calc R
H49B H 0.5615 0.2265 0.5751 0.460 Uiso 1 1 calc R
C50 C 0.5539(4) 0.1310(9) 0.5906(13) 0.436(10) Uani 1 1 d DU
H50A H 0.5760 0.1178 0.5926 0.654 Uiso 1 1 calc R
H50B H 0.5389 0.0987 0.5703 0.654 Uiso 1 1 calc R
H50C H 0.5515 0.1372 0.6314 0.654 Uiso 1 1 calc R
C51 C 0.21670(15) 0.4956(3) 0.1383(3) 0.0954(17) Uani 1 1 d U
H51A H 0.2154 0.4589 0.1638 0.115 Uiso 1 1 calc R
H51B H 0.2179 0.4803 0.0983 0.115 Uiso 1 1 calc R
C52 C 0.18772(16) 0.5354(3) 0.1319(3) 0.1109(19) Uani 1 1 d U
H52A H 0.1878 0.5690 0.1023 0.133 Uiso 1 1 calc R
H52B H 0.1883 0.5555 0.1709 0.133 Uiso 1 1 calc R
C53 C 0.1574(2) 0.4973(4) 0.1118(5) 0.162(3) Uani 1 1 d U
H53A H 0.1585 0.4610 0.1390 0.194 Uiso 1 1 calc R
H53B H 0.1557 0.4809 0.0709 0.194 Uiso 1 1 calc R
C54 C 0.1266(2) 0.5375(6) 0.1116(6) 0.240(4) Uani 1 1 d DU
H54A H 0.1308 0.5630 0.1487 0.289 Uiso 1 1 calc R
H54B H 0.1223 0.5666 0.0770 0.289 Uiso 1 1 calc R
C55 C 0.0965(3) 0.4967(8) 0.1077(7) 0.316(5) Uani 1 1 d DU
H55A H 0.0979 0.4623 0.0798 0.379 Uiso 1 1 calc R
H55B H 0.0780 0.5229 0.0867 0.379 Uiso 1 1 calc R
C56 C 0.0857(3) 0.4648(8) 0.1612(8) 0.368(6) Uani 1 1 d DU
H56A H 0.0850 0.4186 0.1569 0.442 Uiso 1 1 calc R
H56B H 0.1005 0.4758 0.2003 0.442 Uiso 1 1 calc R
C57 C 0.0516(4) 0.4920(9) 0.1560(9) 0.388(7) Uani 1 1 d DU
H57A H 0.0532 0.5358 0.1705 0.466 Uiso 1 1 calc R
H57B H 0.0390 0.4915 0.1136 0.466 Uiso 1 1 calc R
C58 C 0.0353(4) 0.4515(11) 0.1940(11) 0.417(9) Uani 1 1 d DU
H58A H 0.0130 0.4653 0.1885 0.626 Uiso 1 1 calc R
H58B H 0.0468 0.4555 0.2364 0.626 Uiso 1 1 calc R
H58C H 0.0356 0.4076 0.1817 0.626 Uiso 1 1 calc R
C59 C 0.3871(2) 0.4347(4) 0.2729(4) 0.144(3) Uani 1 1 d .
H59A H 0.3776 0.4304 0.3075 0.173 Uiso 1 1 calc R
H59B H 0.3934 0.4791 0.2706 0.173 Uiso 1 1 calc R
C60 C 0.4151(2) 0.3969(5) 0.2829(4) 0.137(3) Uani 1 1 d U
C61 C 0.4402(2) 0.4032(5) 0.3351(4) 0.152(3) Uani 1 1 d U
H61 H 0.4388 0.4354 0.3628 0.182 Uiso 1 1 calc R
C62 C 0.4669(2) 0.3647(6) 0.3483(5) 0.173(4) Uani 1 1 d U
H62 H 0.4827 0.3690 0.3853 0.207 Uiso 1 1 calc R
C63 C 0.4703(2) 0.3218(7) 0.3089(6) 0.201(5) Uani 1 1 d U
H63 H 0.4893 0.2973 0.3175 0.241 Uiso 1 1 calc R
C64 C 0.4477(2) 0.3112(6) 0.2564(5) 0.198(4) Uani 1 1 d U
H64 H 0.4503 0.2792 0.2293 0.237 Uiso 1 1 calc R
C65 C 0.4199(2) 0.3508(5) 0.2440(4) 0.145(3) Uani 1 1 d U
H65 H 0.4041 0.3450 0.2074 0.174 Uiso 1 1 calc R
C66 C 0.19413(18) 0.6213(3) 0.2992(3) 0.109(2) Uani 1 1 d .
H66A H 0.1947 0.5789 0.2820 0.131 Uiso 1 1 calc R
H66B H 0.1962 0.6526 0.2687 0.131 Uiso 1 1 calc R
C67 C 0.1636(2) 0.6307(4) 0.3160(3) 0.116(2) Uani 1 1 d U
C68 C 0.1373(3) 0.5858(6) 0.2968(6) 0.220(5) Uani 1 1 d U
H68 H 0.1403 0.5474 0.2781 0.264 Uiso 1 1 calc R
C69 C 0.1083(3) 0.6010(8) 0.3067(7) 0.243(6) Uani 1 1 d U
H69 H 0.0908 0.5730 0.2930 0.291 Uiso 1 1 calc R
C70 C 0.1034(3) 0.6532(9) 0.3347(5) 0.207(5) Uani 1 1 d U
H70 H 0.0829 0.6609 0.3417 0.248 Uiso 1 1 calc R
C71 C 0.1267(3) 0.6945(5) 0.3529(4) 0.166(4) Uani 1 1 d U
H71 H 0.1234 0.7316 0.3733 0.200 Uiso 1 1 calc R
C72 C 0.1553(2) 0.6820(4) 0.3416(3) 0.140(3) Uani 1 1 d U
H72 H 0.1714 0.7133 0.3532 0.168 Uiso 1 1 calc R
C73 C 0.37094(17) 0.6258(4) 0.3822(3) 0.121(2) Uani 1 1 d U
H73A H 0.3674 0.5946 0.4116 0.145 Uiso 1 1 calc R
H73B H 0.3720 0.6680 0.4005 0.145 Uiso 1 1 calc R
C74 C 0.40216(18) 0.6115(4) 0.3647(3) 0.140(2) Uani 1 1 d U
H74A H 0.4052 0.6424 0.3345 0.168 Uiso 1 1 calc R
H74B H 0.4008 0.5693 0.3464 0.168 Uiso 1 1 calc R
C75 C 0.43090(19) 0.6142(5) 0.4198(4) 0.154(3) Uani 1 1 d U
H75A H 0.4329 0.6571 0.4367 0.185 Uiso 1 1 calc R
H75B H 0.4272 0.5852 0.4509 0.185 Uiso 1 1 calc R
C76 C 0.4620(2) 0.5963(5) 0.4039(4) 0.168(3) Uani 1 1 d U
H76A H 0.4665 0.6273 0.3751 0.201 Uiso 1 1 calc R
H76B H 0.4593 0.5548 0.3841 0.201 Uiso 1 1 calc R
C77 C 0.4913(2) 0.5939(6) 0.4605(5) 0.193(3) Uani 1 1 d U
H77A H 0.4943 0.6356 0.4800 0.232 Uiso 1 1 calc R
H77B H 0.4868 0.5634 0.4897 0.232 Uiso 1 1 calc R
C78 C 0.5211(3) 0.5754(6) 0.4442(6) 0.221(4) Uani 1 1 d U
H78A H 0.5182 0.5324 0.4275 0.265 Uiso 1 1 calc R
H78B H 0.5240 0.6036 0.4119 0.265 Uiso 1 1 calc R
C79 C 0.5498(3) 0.5767(7) 0.4921(7) 0.253(5) Uani 1 1 d U
H79A H 0.5672 0.5522 0.4818 0.304 Uiso 1 1 calc R
H79B H 0.5460 0.5602 0.5298 0.304 Uiso 1 1 calc R
C80 C 0.5577(4) 0.6446(9) 0.4971(8) 0.327(8) Uani 1 1 d U
H80A H 0.5768 0.6513 0.5302 0.491 Uiso 1 1 calc R
H80B H 0.5395 0.6678 0.5049 0.491 Uiso 1 1 calc R
H80C H 0.5618 0.6593 0.4596 0.491 Uiso 1 1 calc R
C81 C 0.18470(19) 0.4726(4) 0.4562(4) 0.127(2) Uani 1 1 d .
H81A H 0.1862 0.4843 0.4154 0.152 Uiso 1 1 calc R
H81B H 0.1791 0.5104 0.4762 0.152 Uiso 1 1 calc R
C82 C 0.15932(19) 0.4210(4) 0.4530(4) 0.153(3) Uani 1 1 d .
H82A H 0.1576 0.4109 0.4940 0.183 Uiso 1 1 calc R
H82B H 0.1660 0.3826 0.4354 0.183 Uiso 1 1 calc R
C83 C 0.1234(2) 0.4449(7) 0.4108(8) 0.281(6) Uani 1 1 d DU
H83A H 0.1166 0.4843 0.4266 0.337 Uiso 1 1 calc R
H83B H 0.1241 0.4515 0.3686 0.337 Uiso 1 1 calc R
C84 C 0.1000(2) 0.3892(7) 0.4160(7) 0.299(6) Uani 1 1 d DU
H84A H 0.1064 0.3493 0.4004 0.358 Uiso 1 1 calc R
H84B H 0.0981 0.3833 0.4575 0.358 Uiso 1 1 calc R
C85 C 0.0702(2) 0.4166(6) 0.3754(9) 0.352(6) Uani 1 1 d DU
H85A H 0.0730 0.4253 0.3349 0.423 Uiso 1 1 calc R
H85B H 0.0636 0.4555 0.3923 0.423 Uiso 1 1 calc R
C86 C 0.0469(3) 0.3642(7) 0.3746(11) 0.402(7) Uani 1 1 d DU
H86A H 0.0530 0.3261 0.3557 0.482 Uiso 1 1 calc R
H86B H 0.0452 0.3540 0.4156 0.482 Uiso 1 1 calc R
C87 C 0.0163(3) 0.3920(9) 0.3373(13) 0.430(8) Uani 1 1 d DU
H87A H -0.0010 0.3900 0.3585 0.516 Uiso 1 1 calc R
H87B H 0.0091 0.3702 0.2982 0.516 Uiso 1 1 calc R
C88 C 0.0255(4) 0.4586(9) 0.3289(14) 0.485(11) Uani 1 1 d DU
H88A H 0.0160 0.4715 0.2874 0.727 Uiso 1 1 calc R
H88B H 0.0490 0.4619 0.3377 0.727 Uiso 1 1 calc R
H88C H 0.0176 0.4858 0.3563 0.727 Uiso 1 1 calc R
C89 C 0.35565(16) 0.5610(3) 0.5610(2) 0.0880(16) Uani 1 1 d .
H89A H 0.3593 0.5230 0.5390 0.106 Uiso 1 1 calc R
H89B H 0.3548 0.5481 0.6019 0.106 Uiso 1 1 calc R
C90 C 0.38219(18) 0.6042(4) 0.5653(3) 0.0934(18) Uani 1 1 d .
C91 C 0.4119(3) 0.5823(4) 0.5907(4) 0.139(3) Uani 1 1 d .
H91 H 0.4145 0.5402 0.6044 0.167 Uiso 1 1 calc R
C92 C 0.4396(2) 0.6215(6) 0.5974(4) 0.165(4) Uani 1 1 d .
H92 H 0.4606 0.6067 0.6166 0.198 Uiso 1 1 calc R
C93 C 0.4346(2) 0.6826(5) 0.5745(4) 0.139(3) Uani 1 1 d .
H93 H 0.4526 0.7092 0.5772 0.167 Uiso 1 1 calc R
C94 C 0.4057(2) 0.7039(4) 0.5497(3) 0.119(2) Uani 1 1 d .
H94 H 0.4030 0.7456 0.5348 0.143 Uiso 1 1 calc R
C95 C 0.37866(18) 0.6646(4) 0.5452(3) 0.108(2) Uani 1 1 d .
H95 H 0.3577 0.6805 0.5278 0.130 Uiso 1 1 calc R
C96 C 0.1979(2) 0.2804(5) 0.3675(4) 0.144(3) Uani 1 1 d U
H96A H 0.1899 0.2666 0.4020 0.173 Uiso 1 1 calc R
H96B H 0.1989 0.3267 0.3679 0.173 Uiso 1 1 calc R
C97 C 0.1777(3) 0.2607(5) 0.3160(5) 0.186(3) Uani 1 1 d U
H97A H 0.1710 0.2171 0.3210 0.224 Uiso 1 1 calc R
H97B H 0.1889 0.2613 0.2834 0.224 Uiso 1 1 calc R
C98 C 0.1472(3) 0.3036(5) 0.2982(5) 0.209(4) Uani 1 1 d U
H98A H 0.1382 0.3105 0.3332 0.250 Uiso 1 1 calc R
H98B H 0.1528 0.3448 0.2837 0.250 Uiso 1 1 calc R
C99 C 0.1223(3) 0.2679(6) 0.2467(6) 0.265(4) Uani 1 1 d DU
H99A H 0.1340 0.2483 0.2196 0.318 Uiso 1 1 calc R
H99B H 0.1123 0.2339 0.2649 0.318 Uiso 1 1 calc R
C100 C 0.0955(3) 0.3096(7) 0.2093(7) 0.315(5) Uani 1 1 d DU
H10P H 0.1057 0.3478 0.1983 0.377 Uiso 1 1 calc R
H10Q H 0.0818 0.3229 0.2356 0.377 Uiso 1 1 calc R
C101 C 0.0735(4) 0.2822(8) 0.1514(7) 0.344(6) Uani 1 1 d DU
H10G H 0.0789 0.2981 0.1148 0.413 Uiso 1 1 calc R
H10H H 0.0734 0.2358 0.1513 0.413 Uiso 1 1 calc R
C102 C 0.0418(3) 0.3097(8) 0.1595(10) 0.375(7) Uani 1 1 d DU
H10E H 0.0272 0.3231 0.1210 0.450 Uiso 1 1 calc R
H10F H 0.0454 0.3448 0.1885 0.450 Uiso 1 1 calc R
C103 C 0.0299(5) 0.2501(12) 0.1847(11) 0.459(10) Uani 1 1 d DU
H10A H 0.0097 0.2590 0.1951 0.688 Uiso 1 1 calc R
H10B H 0.0460 0.2364 0.2207 0.688 Uiso 1 1 calc R
H10C H 0.0265 0.2168 0.1544 0.688 Uiso 1 1 calc R
C104 C 0.3630(2) 0.3149(4) 0.5603(3) 0.139(3) Uani 1 1 d .
H10D H 0.3709 0.3284 0.5254 0.167 Uiso 1 1 calc R
H10I H 0.3613 0.2687 0.5593 0.167 Uiso 1 1 calc R
C105 C 0.38660(18) 0.3348(4) 0.6171(3) 0.184(4) Uani 1 1 d GU
C106 C 0.4154(2) 0.3023(4) 0.6363(5) 0.269(7) Uani 1 1 d GU
H106 H 0.4186 0.2645 0.6169 0.323 Uiso 1 1 calc R
C107 C 0.43945(19) 0.3252(5) 0.6838(5) 0.306(8) Uani 1 1 d GU
H107 H 0.4591 0.3030 0.6969 0.367 Uiso 1 1 calc R
C108 C 0.4347(2) 0.3805(6) 0.7122(4) 0.334(9) Uani 1 1 d GU
H108 H 0.4512 0.3961 0.7447 0.401 Uiso 1 1 calc R
C109 C 0.4059(2) 0.4130(5) 0.6931(4) 0.283(7) Uani 1 1 d GU
H109 H 0.4027 0.4508 0.7125 0.340 Uiso 1 1 calc R
C110 C 0.38186(17) 0.3901(5) 0.6455(4) 0.241(6) Uani 1 1 d GU
H110 H 0.3622 0.4123 0.6325 0.289 Uiso 1 1 calc R

loop_
_atom_site_aniso_label
_atom_site_aniso_U_11
_atom_site_aniso_U_22
_atom_site_aniso_U_33
_atom_site_aniso_U_23
_atom_site_aniso_U_13
_atom_site_aniso_U_12
O1 0.116(3) 0.102(3) 0.059(2) 0.0094(19) 0.027(2) -0.009(2)
O2 0.126(4) 0.126(3) 0.064(3) 0.009(2) 0.015(3) 0.012(3)
O3 0.141(4) 0.085(3) 0.055(2) 0.0020(19) 0.020(2) -0.005(3)
O4 0.126(4) 0.150(4) 0.069(3) -0.024(3) 0.027(3) 0.007(3)
O5 0.141(4) 0.107(3) 0.057(2) -0.007(2) 0.016(2) -0.001(3)
O6 0.135(4) 0.131(3) 0.053(2) -0.006(2) 0.026(2) -0.013(3)
O7 0.129(4) 0.125(4) 0.093(3) -0.021(3) 0.051(3) -0.026(3)
O8 0.126(3) 0.088(2) 0.056(2) 0.0026(18) 0.023(2) -0.004(3)
O9 0.165(4) 0.094(3) 0.060(2) -0.0066(19) 0.035(3) -0.022(3)
O10 0.152(4) 0.122(3) 0.063(3) -0.013(2) 0.025(3) -0.015(3)
C1 0.133(5) 0.083(4) 0.045(3) -0.004(3) 0.024(3) 0.007(4)
C2 0.116(5) 0.087(4) 0.053(3) -0.010(3) 0.026(3) -0.008(3)
C3 0.140(6) 0.077(3) 0.044(3) -0.001(2) 0.020(3) 0.011(4)
C4 0.103(4) 0.105(4) 0.041(3) 0.003(3) 0.022(3) 0.004(4)
C5 0.123(5) 0.111(4) 0.068(4) -0.021(3) 0.042(4) -0.009(4)
C6 0.144(6) 0.088(4) 0.049(3) 0.000(3) 0.024(4) 0.011(4)
C7 0.136(5) 0.097(4) 0.051(3) -0.002(3) 0.040(3) 0.015(4)
C8 0.112(5) 0.121(5) 0.040(3) 0.002(3) 0.025(3) -0.011(5)
C9 0.124(5) 0.101(5) 0.040(3) 0.008(3) 0.025(3) -0.006(4)
C10 0.129(5) 0.089(4) 0.045(3) 0.019(3) 0.029(3) 0.032(4)
C11 0.127(5) 0.093(4) 0.045(3) 0.001(3) 0.029(3) -0.010(4)
C12 0.139(6) 0.105(5) 0.055(4) -0.002(3) 0.041(4) -0.013(4)
C13 0.136(6) 0.141(6) 0.056(4) 0.008(4) 0.044(4) 0.013(6)
C14 0.157(6) 0.100(4) 0.044(3) 0.005(3) 0.023(3) -0.025(4)
C15 0.142(6) 0.076(3) 0.053(3) 0.002(2) 0.031(4) -0.007(4)
C16 0.129(5) 0.083(4) 0.048(3) 0.007(3) 0.015(3) -0.002(4)
C17 0.108(5) 0.081(4) 0.063(4) 0.002(3) 0.017(3) 0.000(3)
C18 0.115(5) 0.080(4) 0.062(4) 0.001(3) 0.022(3) 0.002(3)
C19 0.117(5) 0.086(4) 0.048(3) 0.004(3) 0.014(3) -0.008(3)
C20 0.133(5) 0.082(4) 0.052(4) 0.002(3) 0.019(4) -0.001(4)
C21 0.121(5) 0.093(4) 0.053(3) -0.005(3) 0.022(3) 0.008(3)
C22 0.114(5) 0.089(4) 0.040(3) -0.005(3) 0.024(3) 0.009(4)
C23 0.110(5) 0.104(5) 0.057(3) -0.005(3) 0.026(3) 0.006(4)
C24 0.122(6) 0.100(5) 0.060(4) -0.018(3) 0.041(4) -0.014(5)
C25 0.119(5) 0.091(4) 0.050(3) -0.007(3) 0.034(3) -0.007(4)
C26 0.137(6) 0.102(4) 0.038(3) -0.005(3) 0.034(3) 0.015(4)
C27 0.125(5) 0.086(4) 0.042(3) -0.006(3) 0.038(3) -0.005(4)
C28 0.171(6) 0.106(4) 0.054(3) -0.004(3) 0.055(4) -0.019(4)
C29 0.160(6) 0.080(4) 0.047(3) -0.001(3) 0.037(4) -0.022(4)
C30 0.131(5) 0.084(4) 0.055(3) 0.000(3) 0.036(3) -0.012(3)
C31 0.126(5) 0.088(4) 0.049(3) 0.005(3) 0.030(3) -0.005(4)
C32 0.138(5) 0.083(4) 0.045(3) 0.011(3) 0.027(3) -0.005(4)
C33 0.122(5) 0.093(4) 0.055(3) 0.004(3) 0.023(3) 0.002(3)
C34 0.111(5) 0.103(4) 0.049(3) -0.009(3) 0.021(3) -0.011(4)
C35 0.145(5) 0.090(4) 0.058(3) -0.001(3) 0.032(3) 0.010(4)
C36 0.134(5) 0.085(4) 0.061(4) 0.001(3) 0.034(4) -0.010(4)
C37 0.117(5) 0.087(4) 0.071(4) 0.002(3) 0.024(4) -0.006(4)
C38 0.137(7) 0.173(7) 0.080(5) 0.004(5) 0.031(5) -0.010(6)
C39 0.128(6) 0.210(9) 0.096(6) 0.000(6) 0.011(5) 0.004(6)
C40 0.175(9) 0.126(6) 0.079(6) 0.009(4) -0.002(6) 0.005(6)
C41 0.145(7) 0.137(6) 0.068(5) 0.007(4) 0.007(5) -0.009(5)
C42 0.128(5) 0.120(5) 0.074(5) 0.010(4) 0.023(4) 0.008(4)
C43 0.152(6) 0.185(7) 0.117(6) 0.037(5) 0.012(5) 0.014(6)
C44 0.168(6) 0.218(7) 0.163(6) 0.079(6) 0.002(5) 0.006(6)
C45 0.171(6) 0.274(8) 0.228(8) 0.099(7) 0.000(6) 0.009(7)
C46 0.201(7) 0.333(10) 0.262(9) 0.107(8) -0.017(7) 0.010(9)
C47 0.212(7) 0.391(11) 0.301(10) 0.118(10) -0.025(8) 0.004(10)
C48 0.246(9) 0.432(13) 0.336(12) 0.089(11) -0.047(9) -0.004(11)
C49 0.267(10) 0.446(15) 0.362(14) 0.087(12) -0.056(11) 0.026(13)
C50 0.371(16) 0.47(2) 0.41(2) 0.097(17) -0.020(17) 0.069(15)
C51 0.136(5) 0.084(4) 0.069(4) 0.004(3) 0.033(3) -0.007(3)
C52 0.133(5) 0.097(4) 0.097(4) 0.014(3) 0.018(4) 0.012(3)
C53 0.157(5) 0.142(6) 0.177(7) 0.027(5) 0.027(5) 0.007(4)
C54 0.153(6) 0.223(8) 0.329(10) 0.010(7) 0.032(7) 0.012(5)
C55 0.206(7) 0.303(10) 0.427(12) 0.035(9) 0.060(9) -0.034(7)
C56 0.265(9) 0.371(12) 0.463(14) 0.058(10) 0.084(10) -0.030(9)
C57 0.269(11) 0.416(14) 0.485(16) 0.058(12) 0.106(11) -0.024(11)
C58 0.317(15) 0.43(2) 0.51(2) 0.110(17) 0.119(14) -0.005(16)
C59 0.143(7) 0.143(6) 0.124(7) -0.016(5) -0.007(5) 0.029(6)
C60 0.134(6) 0.181(8) 0.092(5) -0.011(5) 0.024(4) -0.015(6)
C61 0.126(6) 0.192(8) 0.125(6) -0.018(6) 0.010(5) -0.028(5)
C62 0.104(6) 0.265(12) 0.150(8) -0.013(7) 0.033(6) -0.018(6)
C63 0.123(7) 0.323(14) 0.155(9) -0.031(8) 0.031(6) 0.043(8)
C64 0.139(8) 0.308(12) 0.147(8) -0.035(8) 0.037(6) 0.048(7)
C65 0.131(6) 0.202(8) 0.097(5) -0.012(5) 0.021(5) 0.006(5)
C66 0.154(6) 0.103(5) 0.066(4) 0.000(3) 0.020(4) -0.003(4)
C67 0.154(6) 0.122(5) 0.073(4) 0.006(4) 0.029(4) -0.004(5)
C68 0.192(10) 0.233(10) 0.238(12) -0.107(9) 0.062(9) -0.046(8)
C69 0.181(9) 0.323(15) 0.238(13) -0.088(11) 0.079(10) -0.081(11)
C70 0.140(7) 0.339(17) 0.125(8) -0.034(9) 0.004(7) 0.036(8)
C71 0.211(10) 0.193(8) 0.117(8) 0.025(6) 0.082(7) 0.036(7)
C72 0.215(8) 0.143(6) 0.081(5) 0.014(4) 0.073(5) -0.001(6)
C73 0.140(5) 0.158(6) 0.070(4) -0.013(4) 0.038(4) -0.013(4)
C74 0.148(5) 0.196(6) 0.084(4) -0.018(4) 0.043(4) -0.016(5)
C75 0.149(5) 0.221(6) 0.099(5) -0.015(5) 0.042(4) -0.017(5)
C76 0.154(5) 0.234(7) 0.126(6) -0.025(5) 0.054(4) -0.028(6)
C77 0.166(6) 0.255(8) 0.158(7) -0.031(6) 0.040(5) -0.009(6)
C78 0.180(7) 0.281(9) 0.199(9) -0.029(7) 0.044(6) 0.002(7)
C79 0.216(8) 0.289(10) 0.234(10) -0.033(10) 0.020(7) -0.007(9)
C80 0.338(15) 0.321(14) 0.291(15) -0.053(14) 0.024(12) -0.055(13)
C81 0.129(6) 0.140(6) 0.121(6) -0.009(5) 0.048(5) -0.022(5)
C82 0.130(6) 0.179(8) 0.162(8) -0.051(6) 0.063(6) -0.040(6)
C83 0.207(10) 0.289(13) 0.383(16) -0.038(12) 0.141(11) -0.007(9)
C84 0.208(10) 0.312(13) 0.409(16) -0.031(12) 0.141(10) -0.021(8)
C85 0.237(11) 0.366(14) 0.462(17) -0.023(13) 0.103(12) -0.017(9)
C86 0.267(11) 0.402(15) 0.520(18) -0.016(15) 0.071(13) -0.019(10)
C87 0.281(12) 0.425(17) 0.558(19) -0.007(17) 0.061(14) -0.011(12)
C88 0.406(19) 0.41(2) 0.62(3) 0.01(2) 0.105(19) 0.014(15)
C89 0.114(5) 0.092(4) 0.061(4) 0.003(3) 0.028(3) 0.013(4)
C90 0.106(5) 0.118(6) 0.056(4) 0.004(3) 0.020(3) 0.014(5)
C91 0.148(8) 0.136(7) 0.130(7) 0.023(5) 0.030(6) 0.002(6)
C92 0.142(8) 0.191(10) 0.145(8) 0.046(7) 0.006(6) 0.011(8)
C93 0.123(7) 0.185(9) 0.104(6) -0.006(6) 0.019(5) -0.037(6)
C94 0.116(6) 0.131(6) 0.104(6) 0.006(4) 0.017(5) 0.005(6)
C95 0.109(5) 0.122(6) 0.084(5) -0.015(4) 0.008(4) -0.002(5)
C96 0.155(6) 0.193(7) 0.101(5) -0.034(5) 0.063(5) -0.001(6)
C97 0.212(7) 0.222(7) 0.129(6) -0.027(6) 0.051(5) 0.020(6)
C98 0.243(8) 0.224(8) 0.149(7) -0.030(6) 0.031(6) 0.068(6)
C99 0.279(9) 0.258(9) 0.222(9) -0.049(7) 0.000(7) 0.066(7)
C100 0.317(11) 0.283(10) 0.283(11) -0.046(9) -0.034(8) 0.078(8)
C101 0.329(12) 0.297(11) 0.326(12) -0.049(10) -0.065(9) 0.048(10)
C102 0.354(13) 0.326(14) 0.376(14) -0.035(12) -0.034(11) 0.027(12)
C103 0.457(18) 0.42(2) 0.45(2) 0.024(18) 0.018(16) -0.023(17)
C104 0.147(7) 0.177(7) 0.083(5) -0.020(5) 0.010(5) 0.003(6)
C105 0.153(7) 0.257(12) 0.136(8) -0.033(7) 0.027(6) -0.041(7)
C106 0.184(10) 0.354(15) 0.223(13) -0.072(11) -0.032(9) -0.006(9)
C107 0.213(11) 0.42(2) 0.246(16) -0.094(13) -0.016(9) -0.013(11)
C108 0.251(13) 0.53(2) 0.164(11) -0.155(13) -0.044(10) 0.033(13)
C109 0.208(11) 0.442(18) 0.162(11) -0.132(11) -0.021(8) -0.003(10)
C110 0.170(8) 0.384(15) 0.162(10) -0.132(10) 0.029(6) -0.034(9)

loop_
_atom_type_symbol
_atom_type_description
_atom_type_scat_dispersion_real
_atom_type_scat_dispersion_imag
_atom_type_scat_source
C C 0.0033 0.0016 'International Tables Vol C Tables 4.2.6.8 and 6.1.1.4'
H H 0.0000 0.0000 'International Tables Vol C Tables 4.2.6.8 and 6.1.1.4'
O O 0.0106 0.0060 'International Tables Vol C Tables 4.2.6.8 and 6.1.1.4'

loop_
_geom_angle_atom_site_label_1
_geom_angle_atom_site_label_2
_geom_angle_atom_site_label_3
_geom_angle
C36 O1 C3 118.2(5)
C43 O2 C6 118.6(6)
C10 O3 C51 119.1(5)
C59 O4 C13 120.4(6)
C17 O5 C66 116.3(5)
C20 O6 C73 115.5(5)
C24 O7 C81 117.0(6)
C27 O8 C89 119.5(5)
C31 O9 C96 118.2(5)
C34 O10 C104 115.8(5)
C2 C1 C6 119.1(5)
C2 C1 C35 121.0(6)
C6 C1 C35 119.9(6)
C1 C2 C3 121.3(6)
C1 C2 H2 119.4
C3 C2 H2 119.4
O1 C3 C4 116.0(5)
O1 C3 C2 122.8(6)
C4 C3 C2 121.2(5)
C5 C4 C3 116.3(5)
C5 C4 C7 121.6(6)
C3 C4 C7 122.1(5)
C4 C5 C6 123.0(6)
C4 C5 H5 118.5
C6 C5 H5 118.5
O2 C6 C1 117.6(5)
O2 C6 C5 123.2(7)
C1 C6 C5 119.2(6)
C8 C7 C4 109.0(4)
C8 C7 H7A 109.9
C4 C7 H7A 109.9
C8 C7 H7B 109.9
C4 C7 H7B 109.9
H7A C7 H7B 108.3
C9 C8 C13 116.6(6)
C9 C8 C7 123.7(6)
C13 C8 C7 119.8(7)
C8 C9 C10 122.3(6)
C8 C9 H9 118.9
C10 C9 H9 118.9
O3 C10 C9 122.6(7)
O3 C10 C11 115.8(6)
C9 C10 C11 121.6(6)
C12 C11 C10 117.7(6)
C12 C11 C14 119.7(6)
C10 C11 C14 122.6(6)
C11 C12 C13 121.5(7)
C11 C12 H12 119.2
C13 C12 H12 119.2
O4 C13 C8 116.6(7)
O4 C13 C12 123.2(7)
C8 C13 C12 120.2(7)
C11 C14 C15 115.2(4)
C11 C14 H14A 108.5
C15 C14 H14A 108.5
C11 C14 H14B 108.5
C15 C14 H14B 108.5
H14A C14 H14B 107.5
C16 C15 C20 117.9(6)
C16 C15 C14 122.0(6)
C20 C15 C14 120.1(6)
C15 C16 C17 121.9(6)
C15 C16 H16 119.0
C17 C16 H16 119.0
C16 C17 O5 124.3(6)
C16 C17 C18 121.6(6)
O5 C17 C18 114.2(5)
C19 C18 C17 115.9(5)
C19 C18 C21 119.8(5)
C17 C18 C21 124.2(6)
C20 C19 C18 123.2(6)
C20 C19 H19 118.4
C18 C19 H19 118.4
C19 C20 O6 125.1(6)
C19 C20 C15 119.6(7)
O6 C20 C15 115.4(5)
C22 C21 C18 111.0(4)
C22 C21 H21A 109.4
C18 C21 H21A 109.4
C22 C21 H21B 109.4
C18 C21 H21B 109.4
H21A C21 H21B 108.0
C23 C22 C27 117.0(6)
C23 C22 C21 122.5(6)
C27 C22 C21 120.3(6)
C22 C23 C24 124.5(6)
C22 C23 H23 117.7
C24 C23 H23 117.7
O7 C24 C23 126.7(7)
O7 C24 C25 114.5(6)
C23 C24 C25 118.7(6)
C24 C25 C26 118.9(6)
C24 C25 C28 122.9(6)
C26 C25 C28 118.2(6)
C25 C26 C27 120.4(6)
C25 C26 H26 119.8
C27 C26 H26 119.8
C22 C27 O8 117.5(5)
C22 C27 C26 120.5(6)
O8 C27 C26 122.0(6)
C25 C28 C29 112.3(4)
C25 C28 H28A 109.2
C29 C28 H28A 109.2
C25 C28 H28B 109.2
C29 C28 H28B 109.2
H28A C28 H28B 107.9
C34 C29 C30 120.5(5)
C34 C29 C28 122.9(6)
C30 C29 C28 116.5(7)
C31 C30 C29 119.1(6)
C31 C30 H30 120.4
C29 C30 H30 120.4
C32 C31 C30 120.0(6)
C32 C31 O9 116.7(5)
C30 C31 O9 123.3(6)
C31 C32 C33 119.6(6)
C31 C32 C35 121.5(5)
C33 C32 C35 118.9(6)
C34 C33 C32 120.8(6)
C34 C33 H33 119.6
C32 C33 H33 119.6
C29 C34 C33 120.0(6)
C29 C34 O10 115.7(6)
C33 C34 O10 124.3(6)
C1 C35 C32 112.0(4)
C1 C35 H35A 109.2
C32 C35 H35A 109.2
C1 C35 H35B 109.2
C32 C35 H35B 109.2
H35A C35 H35B 107.9
O1 C36 C37 110.8(5)
O1 C36 H36A 109.5
C37 C36 H36A 109.5
O1 C36 H36B 109.5
C37 C36 H36B 109.5
H36A C36 H36B 108.1
C38 C37 C42 117.7(6)
C38 C37 C36 120.1(6)
C42 C37 C36 122.1(7)
C37 C38 C39 120.2(7)
C37 C38 H38 119.9
C39 C38 H38 119.9
C40 C39 C38 120.4(8)
C40 C39 H39 119.8
C38 C39 H39 119.8
C39 C40 C41 120.5(8)
C39 C40 H40 119.8
C41 C40 H40 119.8
C40 C41 C42 119.2(8)
C40 C41 H41 120.4
C42 C41 H41 120.4
C41 C42 C37 121.9(7)
C41 C42 H42 119.1
C37 C42 H42 119.1
O2 C43 C44 106.3(7)
O2 C43 H43A 110.5
C44 C43 H43A 110.5
O2 C43 H43B 110.5
C44 C43 H43B 110.5
H43A C43 H43B 108.7
C45 C44 C43 114.5(8)
C45 C44 H44A 108.6
C43 C44 H44A 108.6
C45 C44 H44B 108.6
C43 C44 H44B 108.6
H44A C44 H44B 107.6
C44 C45 C46 103.4(7)
C44 C45 H45A 111.1
C46 C45 H45A 111.1
C44 C45 H45B 111.1
C46 C45 H45B 111.1
H45A C45 H45B 109.0
C47 C46 C45 101.3(7)
C47 C46 H46A 111.5
C45 C46 H46A 111.5
C47 C46 H46B 111.5
C45 C46 H46B 111.5
H46A C46 H46B 109.3
C48 C47 C46 103.9(8)
C48 C47 H47A 111.0
C46 C47 H47A 111.0
C48 C47 H47B 111.0
C46 C47 H47B 111.0
H47A C47 H47B 109.0
C47 C48 C49 101.9(8)
C47 C48 H48A 111.4
C49 C48 H48A 111.4
C47 C48 H48B 111.4
C49 C48 H48B 111.4
H48A C48 H48B 109.3
C50 C49 C48 101.9(9)
C50 C49 H49A 111.4
C48 C49 H49A 111.4
C50 C49 H49B 111.4
C48 C49 H49B 111.4
H49A C49 H49B 109.2
C49 C50 H50A 109.5
C49 C50 H50B 109.5
H50A C50 H50B 109.5
C49 C50 H50C 109.5
H50A C50 H50C 109.5
H50B C50 H50C 109.5
O3 C51 C52 109.5(5)
O3 C51 H51A 109.8
C52 C51 H51A 109.8
O3 C51 H51B 109.8
C52 C51 H51B 109.8
H51A C51 H51B 108.2
C51 C52 C53 111.1(6)
C51 C52 H52A 109.4
C53 C52 H52A 109.4
C51 C52 H52B 109.4
C53 C52 H52B 109.4
H52A C52 H52B 108.0
C52 C53 C54 111.5(8)
C52 C53 H53A 109.3
C54 C53 H53A 109.3
C52 C53 H53B 109.3
C54 C53 H53B 109.3
H53A C53 H53B 108.0
C55 C54 C53 112.6(10)
C55 C54 H54A 109.1
C53 C54 H54A 109.1
C55 C54 H54B 109.1
C53 C54 H54B 109.1
H54A C54 H54B 107.8
C54 C55 C56 127.4(11)
C54 C55 H55A 105.5
C56 C55 H55A 105.5
C54 C55 H55B 105.5
C56 C55 H55B 105.5
H55A C55 H55B 106.0
C57 C56 C55 103.7(8)
C57 C56 H56A 111.0
C55 C56 H56A 111.0
C57 C56 H56B 111.0
C55 C56 H56B 111.0
H56A C56 H56B 109.0
C58 C57 C56 107.9(9)
C58 C57 H57A 110.1
C56 C57 H57A 110.1
C58 C57 H57B 110.1
C56 C57 H57B 110.1
H57A C57 H57B 108.4
C57 C58 H58A 109.5
C57 C58 H58B 109.5
H58A C58 H58B 109.5
C57 C58 H58C 109.5
H58A C58 H58C 109.5
H58B C58 H58C 109.5
O4 C59 C60 113.4(7)
O4 C59 H59A 108.9
C60 C59 H59A 108.9
O4 C59 H59B 108.9
C60 C59 H59B 108.9
H59A C59 H59B 107.7
C65 C60 C61 114.4(9)
C65 C60 C59 124.1(8)
C61 C60 C59 121.5(9)
C62 C61 C60 123.2(10)
C62 C61 H61 118.4
C60 C61 H61 118.4
C63 C62 C61 119.4(11)
C63 C62 H62 120.3
C61 C62 H62 120.3
C62 C63 C64 123.1(12)
C62 C63 H63 118.4
C64 C63 H63 118.4
C63 C64 C65 116.7(10)
C63 C64 H64 121.7
C65 C64 H64 121.7
C60 C65 C64 123.2(9)
C60 C65 H65 118.4
C64 C65 H65 118.4
O5 C66 C67 108.2(6)
O5 C66 H66A 110.1
C67 C66 H66A 110.1
O5 C66 H66B 110.1
C67 C66 H66B 110.1
H66A C66 H66B 108.4
C72 C67 C68 113.3(9)
C72 C67 C66 125.8(8)
C68 C67 C66 120.3(8)
C69 C68 C67 117.7(12)
C69 C68 H68 121.1
C67 C68 H68 121.1
C70 C69 C68 123.0(14)
C70 C69 H69 118.5
C68 C69 H69 118.5
C71 C70 C69 120.8(14)
C71 C70 H70 119.6
C69 C70 H70 119.6
C70 C71 C72 117.6(13)
C70 C71 H71 121.2
C72 C71 H71 121.2
C67 C72 C71 127.5(10)
C67 C72 H72 116.3
C71 C72 H72 116.3
O6 C73 C74 107.4(6)
O6 C73 H73A 110.2
C74 C73 H73A 110.2
O6 C73 H73B 110.2
C74 C73 H73B 110.2
H73A C73 H73B 108.5
C73 C74 C75 110.6(6)
C73 C74 H74A 109.5
C75 C74 H74A 109.5
C73 C74 H74B 109.5
C75 C74 H74B 109.5
H74A C74 H74B 108.1
C76 C75 C74 111.4(7)
C76 C75 H75A 109.4
C74 C75 H75A 109.4
C76 C75 H75B 109.4
C74 C75 H75B 109.4
H75A C75 H75B 108.0
C75 C76 C77 112.2(8)
C75 C76 H76A 109.2
C77 C76 H76A 109.2
C75 C76 H76B 109.2
C77 C76 H76B 109.2
H76A C76 H76B 107.9
C78 C77 C76 111.2(10)
C78 C77 H77A 109.4
C76 C77 H77A 109.4
C78 C77 H77B 109.4
C76 C77 H77B 109.4
H77A C77 H77B 108.0
C79 C78 C77 115.7(12)
C79 C78 H78A 108.4
C77 C78 H78A 108.4
C79 C78 H78B 108.4
C77 C78 H78B 108.4
H78A C78 H78B 107.4
C78 C79 C80 102.3(14)
C78 C79 H79A 111.3
C80 C79 H79A 111.3
C78 C79 H79B 111.3
C80 C79 H79B 111.3
H79A C79 H79B 109.2
C79 C80 H80A 109.5
C79 C80 H80B 109.5
H80A C80 H80B 109.5
C79 C80 H80C 109.5
H80A C80 H80C 109.5
H80B C80 H80C 109.5
O7 C81 C82 106.0(7)
O7 C81 H81A 110.5
C82 C81 H81A 110.5
O7 C81 H81B 110.5
C82 C81 H81B 110.5
H81A C81 H81B 108.7
C81 C82 C83 110.3(8)
C81 C82 H82A 109.6
C83 C82 H82A 109.6
C81 C82 H82B 109.6
C83 C82 H82B 109.6
H82A C82 H82B 108.1
C84 C83 C82 103.7(10)
C84 C83 H83A 111.0
C82 C83 H83A 111.0
C84 C83 H83B 111.0
C82 C83 H83B 111.0
H83A C83 H83B 109.0
C85 C84 C83 96.8(7)
C85 C84 H84A 112.4
C83 C84 H84A 112.4
C85 C84 H84B 112.4
C83 C84 H84B 112.4
H84A C84 H84B 109.9
C84 C85 C86 100.36(10)
C84 C85 H85A 111.7
C86 C85 H85A 111.7
C84 C85 H85B 111.7
C86 C85 H85B 111.7
H85A C85 H85B 109.5
C87 C86 C85 101.46(10)
C87 C86 H86A 111.5
C85 C86 H86A 111.5
C87 C86 H86B 111.5
C85 C86 H86B 111.5
H86A C86 H86B 109.3
C86 C87 C88 103.10(10)
C86 C87 H87A 111.1
C88 C87 H87A 111.1
C86 C87 H87B 111.1
C88 C87 H87B 111.1
H87A C87 H87B 109.1
C87 C88 H88A 109.5
C87 C88 H88B 109.5
H88A C88 H88B 109.5
C87 C88 H88C 109.5
H88A C88 H88C 109.5
H88B C88 H88C 109.5
O8 C89 C90 111.8(5)
O8 C89 H89A 109.3
C90 C89 H89A 109.3
O8 C89 H89B 109.3
C90 C89 H89B 109.3
H89A C89 H89B 107.9
C91 C90 C95 119.1(7)
C91 C90 C89 116.8(7)
C95 C90 C89 124.0(7)
C90 C91 C92 121.1(8)
C90 C91 H91 119.5
C92 C91 H91 119.5
C93 C92 C91 117.2(8)
C93 C92 H92 121.4
C91 C92 H92 121.4
C94 C93 C92 121.8(8)
C94 C93 H93 119.1
C92 C93 H93 119.1
C93 C94 C95 119.7(8)
C93 C94 H94 120.1
C95 C94 H94 120.1
C90 C95 C94 121.0(7)
C90 C95 H95 119.5
C94 C95 H95 119.5
C97 C96 O9 110.3(7)
C97 C96 H96A 109.6
O9 C96 H96A 109.6
C97 C96 H96B 109.6
O9 C96 H96B 109.6
H96A C96 H96B 108.1
C96 C97 C98 111.0(9)
C96 C97 H97A 109.4
C98 C97 H97A 109.4
C96 C97 H97B 109.4
C98 C97 H97B 109.4
H97A C97 H97B 108.0
C99 C98 C97 106.1(9)
C99 C98 H98A 110.5
C97 C98 H98A 110.5
C99 C98 H98B 110.5
C97 C98 H98B 110.5
H98A C98 H98B 108.7
C100 C99 C98 114.3(10)
C100 C99 H99A 108.7
C98 C99 H99A 108.7
C100 C99 H99B 108.7
C98 C99 H99B 108.7
H99A C99 H99B 107.6
C99 C100 C101 118.3(13)
C99 C100 H10P 107.7
C101 C100 H10P 107.7
C99 C100 H10Q 107.7
C101 C100 H10Q 107.7
H10P C100 H10Q 107.1
C102 C101 C100 96.9(4)
C102 C101 H10G 112.4
C100 C101 H10G 112.4
C102 C101 H10H 112.4
C100 C101 H10H 112.4
H10G C101 H10H 109.9
C101 C102 C103 96.9(4)
C101 C102 H10E 112.4
C103 C102 H10E 112.4
C101 C102 H10F 112.4
C103 C102 H10F 112.4
H10E C102 H10F 109.9
C102 C103 H10A 109.5
C102 C103 H10B 109.5
H10A C103 H10B 109.5
C102 C103 H10C 109.5
H10A C103 H10C 109.5
H10B C103 H10C 109.5
O10 C104 C105 111.3(7)
O10 C104 H10D 109.4
C105 C104 H10D 109.4
O10 C104 H10I 109.4
C105 C104 H10I 109.4
H10D C104 H10I 108.0
C106 C105 C110 120.0
C106 C105 C104 119.1(7)
C110 C105 C104 120.2(7)
C107 C106 C105 120.0
C107 C106 H106 120.0
C105 C106 H106 120.0
C106 C107 C108 120.0
C106 C107 H107 120.0
C108 C107 H107 120.0
C109 C108 C107 120.0
C109 C108 H108 120.0
C107 C108 H108 120.0
C110 C109 C108 120.0
C110 C109 H109 120.0
C108 C109 H109 120.0
C109 C110 C105 120.0
C109 C110 H110 120.0
C105 C110 H110 120.0

loop_
_geom_bond_atom_site_label_1
_geom_bond_atom_site_label_2
_geom_bond_distance
O1 C36 1.386(6)
O1 C3 1.388(6)
O2 C43 1.369(8)
O2 C6 1.389(7)
O3 C10 1.360(6)
O3 C51 1.444(6)
O4 C59 1.368(8)
O4 C13 1.401(8)
O5 C17 1.398(7)
O5 C66 1.451(7)
O6 C20 1.411(7)
O6 C73 1.420(7)
O7 C24 1.346(7)
O7 C81 1.448(8)
O8 C27 1.393(6)
O8 C89 1.418(6)
O9 C31 1.405(7)
O9 C96 1.441(8)
O10 C34 1.394(7)
O10 C104 1.420(8)
C1 C2 1.358(7)
C1 C6 1.392(8)
C1 C35 1.535(7)
C2 C3 1.408(7)
C2 H2 0.9500
C3 C4 1.398(8)
C4 C5 1.379(8)
C4 C7 1.511(7)
C5 C6 1.406(8)
C5 H5 0.9500
C7 C8 1.498(8)
C7 H7A 0.9900
C7 H7B 0.9900
C8 C9 1.383(8)
C8 C13 1.409(9)
C9 C10 1.386(8)
C9 H9 0.9500
C10 C11 1.397(8)
C11 C12 1.352(8)
C11 C14 1.499(8)
C12 C13 1.441(9)
C12 H12 0.9500
C14 C15 1.538(8)
C14 H14A 0.9900
C14 H14B 0.9900
C15 C16 1.366(8)
C15 C20 1.422(8)
C16 C17 1.364(8)
C16 H16 0.9500
C17 C18 1.412(7)
C18 C19 1.390(7)
C18 C21 1.508(7)
C19 C20 1.362(8)
C19 H19 0.9500
C21 C22 1.499(7)
C21 H21A 0.9900
C21 H21B 0.9900
C22 C23 1.379(7)
C22 C27 1.388(7)
C23 C24 1.382(8)
C23 H23 0.9500
C24 C25 1.390(8)
C25 C26 1.405(8)
C25 C28 1.515(8)
C26 C27 1.417(8)
C26 H26 0.9500
C28 C29 1.569(8)
C28 H28A 0.9900
C28 H28B 0.9900
C29 C34 1.367(8)
C29 C30 1.406(8)
C30 C31 1.403(7)
C30 H30 0.9500
C31 C32 1.380(8)
C32 C33 1.396(7)
C32 C35 1.538(7)
C33 C34 1.380(8)
C33 H33 0.9500
C35 H35A 0.9900
C35 H35B 0.9900
C36 C37 1.516(8)
C36 H36A 0.9900
C36 H36B 0.9900
C37 C38 1.338(9)
C37 C42 1.396(8)
C38 C39 1.430(10)
C38 H38 0.9500
C39 C40 1.326(11)
C39 H39 0.9500
C40 C41 1.366(10)
C40 H40 0.9500
C41 C42 1.369(8)
C41 H41 0.9500
C42 H42 0.9500
C43 C44 1.565(10)
C43 H43A 0.9900
C43 H43B 0.9900
C44 C45 1.514(8)
C44 H44A 0.9900
C44 H44B 0.9900
C45 C46 1.571(9)
C45 H45A 0.9900
C45 H45B 0.9900
C46 C47 1.562(9)
C46 H46A 0.9900
C46 H46B 0.9900
C47 C48 1.537(9)
C47 H47A 0.9900
C47 H47B 0.9900
C48 C49 1.553(10)
C48 H48A 0.9900
C48 H48B 0.9900
C49 C50 1.536(10)
C49 H49A 0.9900
C49 H49B 0.9900
C50 H50A 0.9800
C50 H50B 0.9800
C50 H50C 0.9800
C51 C52 1.485(8)
C51 H51A 0.9900
C51 H51B 0.9900
C52 C53 1.507(9)
C52 H52A 0.9900
C52 H52B 0.9900
C53 C54 1.581(12)
C53 H53A 0.9900
C53 H53B 0.9900
C54 C55 1.546(9)
C54 H54A 0.9900
C54 H54B 0.9900
C55 C56 1.579(10)
C55 H55A 0.9900
C55 H55B 0.9900
C56 C57 1.553(10)
C56 H56A 0.9900
C56 H56B 0.9900
C57 C58 1.524(10)
C57 H57A 0.9900
C57 H57B 0.9900
C58 H58A 0.9800
C58 H58B 0.9800
C58 H58C 0.9800
C59 C60 1.419(10)
C59 H59A 0.9900
C59 H59B 0.9900
C60 C65 1.383(11)
C60 C61 1.403(10)
C61 C62 1.381(12)
C61 H61 0.9500
C62 C63 1.323(13)
C62 H62 0.9500
C63 C64 1.363(12)
C63 H63 0.9500
C64 C65 1.431(11)
C64 H64 0.9500
C65 H65 0.9500
C66 C67 1.475(9)
C66 H66A 0.9900
C66 H66B 0.9900
C67 C72 1.335(10)
C67 C68 1.464(12)
C68 C69 1.362(15)
C68 H68 0.9500
C69 C70 1.332(17)
C69 H69 0.9500
C70 C71 1.319(14)
C70 H70 0.9500
C71 C72 1.349(11)
C71 H71 0.9500
C72 H72 0.9500
C73 C74 1.530(9)
C73 H73A 0.9900
C73 H73B 0.9900
C74 C75 1.532(10)
C74 H74A 0.9900
C74 H74B 0.9900
C75 C76 1.525(10)
C75 H75A 0.9900
C75 H75B 0.9900
C76 C77 1.566(12)
C76 H76A 0.9900
C76 H76B 0.9900
C77 C78 1.479(13)
C77 H77A 0.9900
C77 H77B 0.9900
C78 C79 1.434(14)
C78 H78A 0.9900
C78 H78B 0.9900
C79 C80 1.485(18)
C79 H79A 0.9900
C79 H79B 0.9900
C80 H80A 0.9800
C80 H80B 0.9800
C80 H80C 0.9800
C81 C82 1.541(9)
C81 H81A 0.9900
C81 H81B 0.9900
C82 C83 1.682(13)
C82 H82A 0.9900
C82 H82B 0.9900
C83 C84 1.581(15)
C83 H83A 0.9900
C83 H83B 0.9900
C84 C85 1.5001(11)
C84 H84A 0.9900
C84 H84B 0.9900
C85 C86 1.5003(11)
C85 H85A 0.9900
C85 H85B 0.9900
C86 C87 1.5000(11)
C86 H86A 0.9900
C86 H86B 0.9900
C87 C88 1.5002(12)
C87 H87A 0.9900
C87 H87B 0.9900
C88 H88A 0.9800
C88 H88B 0.9800
C88 H88C 0.9800
C89 C90 1.452(8)
C89 H89A 0.9900
C89 H89B 0.9900
C90 C91 1.347(9)
C90 C95 1.365(9)
C91 C92 1.434(11)
C91 H91 0.9500
C92 C93 1.403(12)
C92 H92 0.9500
C93 C94 1.310(9)
C93 H93 0.9500
C94 C95 1.419(9)
C94 H94 0.9500
C95 H95 0.9500
C96 C97 1.348(10)
C96 H96A 0.9900
C96 H96B 0.9900
C97 C98 1.565(12)
C97 H97A 0.9900
C97 H97B 0.9900
C98 C99 1.580(14)
C98 H98A 0.9900
C98 H98B 0.9900
C99 C100 1.533(5)
C99 H99A 0.9900
C99 H99B 0.9900
C100 C101 1.543(5)
C100 H10P 0.9900
C100 H10Q 0.9900
C101 C102 1.539(5)
C101 H10G 0.9900
C101 H10H 0.9900
C102 C103 1.540(5)
C102 H10E 0.9900
C102 H10F 0.9900
C103 H10A 0.9800
C103 H10B 0.9800
C103 H10C 0.9800
C104 C105 1.499(8)
C104 H10D 0.9900
C104 H10I 0.9900
C105 C106 1.3900
C105 C110 1.3900
C106 C107 1.3900
C106 H106 0.9500
C107 C108 1.3900
C107 H107 0.9500
C108 C109 1.3900
C108 H108 0.9500
C109 C110 1.3900
C109 H109 0.9500
C110 H110 0.9500

loop_
_geom_torsion_atom_site_label_1
_geom_torsion_atom_site_label_2
_geom_torsion_atom_site_label_3
_geom_torsion_atom_site_label_4
_geom_torsion
C6 C1 C2 C3 1.4(8)
C35 C1 C2 C3 -179.7(5)
C36 O1 C3 C4 -176.7(5)
C36 O1 C3 C2 2.4(7)
C1 C2 C3 O1 178.1(5)
C1 C2 C3 C4 -2.9(8)
O1 C3 C4 C5 -178.3(4)
C2 C3 C4 C5 2.6(8)
O1 C3 C4 C7 5.5(8)
C2 C3 C4 C7 -173.6(5)
C3 C4 C5 C6 -0.9(8)
C7 C4 C5 C6 175.3(5)
C43 O2 C6 C1 172.4(6)
C43 O2 C6 C5 -8.4(9)
C2 C1 C6 O2 179.5(4)
C35 C1 C6 O2 0.6(8)
C2 C1 C6 C5 0.3(8)
C35 C1 C6 C5 -178.6(5)
C4 C5 C6 O2 -179.7(5)
C4 C5 C6 C1 -0.5(8)
C5 C4 C7 C8 -93.7(7)
C3 C4 C7 C8 82.3(7)
C4 C7 C8 C9 -86.4(6)
C4 C7 C8 C13 93.2(6)
C13 C8 C9 C10 -4.0(7)
C7 C8 C9 C10 175.6(5)
C51 O3 C10 C9 5.0(7)
C51 O3 C10 C11 -176.8(4)
C8 C9 C10 O3 -178.0(4)
C8 C9 C10 C11 4.0(8)
O3 C10 C11 C12 -179.9(4)
C9 C10 C11 C12 -1.7(8)
O3 C10 C11 C14 1.1(7)
C9 C10 C11 C14 179.3(5)
C10 C11 C12 C13 -0.2(8)
C14 C11 C12 C13 178.8(5)
C59 O4 C13 C8 -144.5(6)
C59 O4 C13 C12 35.7(9)
C9 C8 C13 O4 -177.7(4)
C7 C8 C13 O4 2.7(7)
C9 C8 C13 C12 2.0(8)
C7 C8 C13 C12 -177.6(5)
C11 C12 C13 O4 179.7(5)
C11 C12 C13 C8 0.0(8)
C12 C11 C14 C15 -92.7(7)
C10 C11 C14 C15 86.3(7)
C11 C14 C15 C16 -88.3(7)
C11 C14 C15 C20 90.3(7)
C20 C15 C16 C17 0.9(8)
C14 C15 C16 C17 179.6(5)
C15 C16 C17 O5 -179.8(5)
C15 C16 C17 C18 0.8(9)
C66 O5 C17 C16 -1.8(8)
C66 O5 C17 C18 177.5(4)
C16 C17 C18 C19 -1.1(8)
O5 C17 C18 C19 179.5(4)
C16 C17 C18 C21 -176.0(5)
O5 C17 C18 C21 4.6(8)
C17 C18 C19 C20 -0.5(8)
C21 C18 C19 C20 174.7(5)
C18 C19 C20 O6 -179.5(5)
C18 C19 C20 C15 2.2(8)
C73 O6 C20 C19 6.5(8)
C73 O6 C20 C15 -175.1(5)
C16 C15 C20 C19 -2.4(8)
C14 C15 C20 C19 178.9(5)
C16 C15 C20 O6 179.2(5)
C14 C15 C20 O6 0.5(7)
C19 C18 C21 C22 -88.2(7)
C17 C18 C21 C22 86.6(7)
C18 C21 C22 C23 -86.9(7)
C18 C21 C22 C27 87.8(6)
C27 C22 C23 C24 -0.3(8)
C21 C22 C23 C24 174.6(5)
C81 O7 C24 C23 -0.9(8)
C81 O7 C24 C25 -178.5(5)
C22 C23 C24 O7 -178.6(5)
C22 C23 C24 C25 -1.1(8)
O7 C24 C25 C26 179.5(4)
C23 C24 C25 C26 1.7(7)
O7 C24 C25 C28 -0.3(7)
C23 C24 C25 C28 -178.1(5)
C24 C25 C26 C27 -1.0(7)
C28 C25 C26 C27 178.8(4)
C23 C22 C27 O8 -178.6(4)
C21 C22 C27 O8 6.4(7)
C23 C22 C27 C26 1.0(7)
C21 C22 C27 C26 -174.1(4)
C89 O8 C27 C22 -175.7(4)
C89 O8 C27 C26 4.7(6)
C25 C26 C27 C22 -0.3(7)
C25 C26 C27 O8 179.2(4)
C24 C25 C28 C29 90.3(7)
C26 C25 C28 C29 -89.6(6)
C25 C28 C29 C34 96.5(7)
C25 C28 C29 C30 -81.9(7)
C34 C29 C30 C31 0.6(8)
C28 C29 C30 C31 179.2(5)
C29 C30 C31 C32 0.9(8)
C29 C30 C31 O9 178.7(5)
C96 O9 C31 C32 -178.2(5)
C96 O9 C31 C30 4.0(8)
C30 C31 C32 C33 -2.0(8)
O9 C31 C32 C33 -179.9(4)
C30 C31 C32 C35 -179.2(5)
O9 C31 C32 C35 2.9(7)
C31 C32 C33 C34 1.6(8)
C35 C32 C33 C34 178.9(5)
C30 C29 C34 C33 -1.1(9)
C28 C29 C34 C33 -179.5(5)
C30 C29 C34 O10 177.9(4)
C28 C29 C34 O10 -0.5(8)
C32 C33 C34 C29 -0.1(8)
C32 C33 C34 O10 -179.0(5)
C104 O10 C34 C29 175.9(6)
C104 O10 C34 C33 -5.1(9)
C2 C1 C35 C32 -87.0(7)
C6 C1 C35 C32 91.9(7)
C31 C32 C35 C1 85.4(7)
C33 C32 C35 C1 -91.8(6)
C3 O1 C36 C37 -178.1(4)
O1 C36 C37 C38 -163.6(6)
O1 C36 C37 C42 20.2(8)
C42 C37 C38 C39 -3.1(11)
C36 C37 C38 C39 -179.5(6)
C37 C38 C39 C40 1.4(13)
C38 C39 C40 C41 0.6(14)
C39 C40 C41 C42 -0.7(12)
C40 C41 C42 C37 -1.1(11)
C38 C37 C42 C41 3.0(10)
C36 C37 C42 C41 179.3(6)
C6 O2 C43 C44 -176.5(6)
O2 C43 C44 C45 177.7(9)
C43 C44 C45 C46 169.5(10)
C44 C45 C46 C47 -179.2(11)
C45 C46 C47 C48 169.0(12)
C46 C47 C48 C49 166.3(12)
C47 C48 C49 C50 -121.6(17)
C10 O3 C51 C52 175.7(4)
O3 C51 C52 C53 -172.4(6)
C51 C52 C53 C54 173.9(7)
C52 C53 C54 C55 -164.8(9)
C53 C54 C55 C56 85.5(16)
C54 C55 C56 C57 122.2(16)
C55 C56 C57 C58 164.7(17)
C13 O4 C59 C60 174.4(7)
O4 C59 C60 C65 2.4(13)
O4 C59 C60 C61 -176.3(8)
C65 C60 C61 C62 -2.9(13)
C59 C60 C61 C62 175.9(9)
C60 C61 C62 C63 3.7(17)
C61 C62 C63 C64 -3(2)
C62 C63 C64 C65 2(2)
C61 C60 C65 C64 1.7(14)
C59 C60 C65 C64 -177.0(10)
C63 C64 C65 C60 -1.4(17)
C17 O5 C66 C67 -173.7(5)
O5 C66 C67 C72 58.3(9)
O5 C66 C67 C68 -131.2(8)
C72 C67 C68 C69 0.1(16)
C66 C67 C68 C69 -171.5(12)
C67 C68 C69 C70 -2(2)
C68 C69 C70 C71 2(3)
C69 C70 C71 C72 1(2)
C68 C67 C72 C71 2.7(13)
C66 C67 C72 C71 173.8(8)
C70 C71 C72 C67 -3.2(15)
C20 O6 C73 C74 170.3(5)
O6 C73 C74 C75 179.3(6)
C73 C74 C75 C76 176.7(7)
C74 C75 C76 C77 -175.7(8)
C75 C76 C77 C78 179.0(9)
C76 C77 C78 C79 175.1(11)
C77 C78 C79 C80 -78.3(18)
C24 O7 C81 C82 179.8(5)
O7 C81 C82 C83 -177.0(7)
C81 C82 C83 C84 -176.2(9)
C82 C83 C84 C85 -178.4(12)
C83 C84 C85 C86 176.6(15)
C84 C85 C86 C87 176.7(18)
C85 C86 C87 C88 -7(3)
C27 O8 C89 C90 176.8(4)
O8 C89 C90 C91 -177.3(5)
O8 C89 C90 C95 2.6(8)
C95 C90 C91 C92 0.7(11)
C89 C90 C91 C92 -179.5(7)
C90 C91 C92 C93 -2.2(14)
C91 C92 C93 C94 2.1(14)
C92 C93 C94 C95 -0.4(13)
C91 C90 C95 C94 1.1(10)
C89 C90 C95 C94 -178.7(6)
C93 C94 C95 C90 -1.3(11)
C31 O9 C96 C97 170.8(7)
O9 C96 C97 C98 -160.8(8)
C96 C97 C98 C99 -167.6(10)
C97 C98 C99 C100 -161.5(13)
C98 C99 C100 C101 169.5(14)
C99 C100 C101 C102 138.8(16)
C100 C101 C102 C103 -99.5(18)
C34 O10 C104 C105 -169.6(6)
O10 C104 C105 C106 164.5(6)
O10 C104 C105 C110 -24.7(10)
C110 C105 C106 C107 0.0
C104 C105 C106 C107 170.8(8)
C105 C106 C107 C108 0.0
C106 C107 C108 C109 0.0
C107 C108 C109 C110 0.0
C108 C109 C110 C105 0.0
C106 C105 C110 C109 0.0
C104 C105 C110 C109 -170.7(8)

loop_
_platon_squeeze_void_nr
_platon_squeeze_void_average_x
_platon_squeeze_void_average_y
_platon_squeeze_void_average_z
_platon_squeeze_void_volume
_platon_squeeze_void_count_electrons
_platon_squeeze_void_content
1 0.000 -0.005 0.250 101 12 ' '
2 0.000 0.004 0.750 101 13 ' '
3 0.215 -0.060 0.144 188 29 ' '
4 0.215 0.060 0.644 188 30 ' '
5 0.500 0.000 0.038 617 64 ' '
6 0.785 -0.060 0.356 188 29 ' '
7 0.785 0.060 0.856 188 29 ' '
8 0.000 0.500 0.745 617 64 ' '
9 0.285 0.440 0.356 188 29 ' '
10 0.715 0.440 0.144 188 29 ' '
11 0.500 0.496 0.250 101 12 ' '
12 0.500 0.504 0.750 101 13 ' '
13 0.285 0.560 0.856 188 29 ' '
14 0.715 0.560 0.644 188 30 ' '
